data_7023673
loop_
_publ_author_name
'Li, Xi-Li'
'Chen, Chun-Lai'
'Xiao, Hong-Ping'
'Wang, Ai-Ling'
'Liu, Cai-Ming'
'Zheng, Xianjun'
'Gao, Li-Jun'
'Yang, Xiao-Gang'
'Fang, Shao-Ming'

_publ_section_title
;
 Luminescent, magnetic and ferroelectric properties of noncentrosymmetric
 chain-like complexes composed of nine-coordinate lanthanide ions.
;
_journal_issue 43
_journal_name_full 'Dalton transactions (Cambridge, England : 2003)'
_journal_page_first 15317
_journal_page_last 15325
_journal_paper_doi 10.1039/c3dt51743h
_journal_volume 42
_journal_year 2013
_chemical_formula_moiety 'C31 H20 F18 N3 O6 Sm, H2 O'
_chemical_formula_sum 'C31 H22 F18 N3 O7 Sm'
_chemical_formula_weight 1040.87
_chemical_name_systematic
; 
 ? 
;
_space_group_IT_number 9
_symmetry_cell_setting monoclinic
_symmetry_space_group_name_Hall 'C -2yc'
_symmetry_space_group_name_H-M 'C 1 c 1'
_atom_sites_solution_hydrogens geom
_atom_sites_solution_primary direct
_atom_sites_solution_secondary difmap
_audit_creation_method SHELXL-97
_cell_angle_alpha 90.00
_cell_angle_beta 91.843(9)
_cell_angle_gamma 90.00
_cell_formula_units_Z 4
_cell_length_a 20.901(2)
_cell_length_b 13.8210(15)
_cell_length_c 15.4388(12)
_cell_measurement_reflns_used 3715
_cell_measurement_temperature 291(2)
_cell_measurement_theta_max 24.85
_cell_measurement_theta_min 2.14
_cell_volume 4457.5(7)
_computing_cell_refinement SMART
_computing_data_collection 'SMART (Bruker, 2000)'
_computing_data_reduction 'SAINT (Bruker, 2000)'
_computing_molecular_graphics SHELXTL
_computing_publication_material SHELXTL
_computing_structure_refinement SHELXTL
_computing_structure_solution 'SHELXTL (Bruker, 2000)'
_diffrn_ambient_temperature 291(2)
_diffrn_measured_fraction_theta_full 0.999
_diffrn_measured_fraction_theta_max 0.999
_diffrn_measurement_device_type 'Bruker Smart Apex CCD'
_diffrn_measurement_method 'phi and omega scans'
_diffrn_radiation_monochromator graphite
_diffrn_radiation_source 'sealed tube'
_diffrn_radiation_type MoK\a
_diffrn_radiation_wavelength 0.71073
_diffrn_reflns_av_R_equivalents 0.0184
_diffrn_reflns_av_sigmaI/netI 0.0586
_diffrn_reflns_limit_h_max 25
_diffrn_reflns_limit_h_min -25
_diffrn_reflns_limit_k_max 15
_diffrn_reflns_limit_k_min -17
_diffrn_reflns_limit_l_max 18
_diffrn_reflns_limit_l_min -19
_diffrn_reflns_number 16373
_diffrn_reflns_theta_full 26.00
_diffrn_reflns_theta_max 26.00
_diffrn_reflns_theta_min 2.95
_exptl_absorpt_coefficient_mu 1.434
_exptl_absorpt_correction_T_max 0.7432
_exptl_absorpt_correction_T_min 0.6895
_exptl_absorpt_correction_type multi-scan
_exptl_absorpt_process_details 'SADABS; Bruker, 2000'
_exptl_crystal_density_diffrn 1.551
_exptl_crystal_density_method 'not measured'
_exptl_crystal_F_000 2036
_exptl_crystal_size_max 0.28
_exptl_crystal_size_mid 0.24
_exptl_crystal_size_min 0.22
_refine_diff_density_max 0.971
_refine_diff_density_min -0.664
_refine_diff_density_rms 0.154
_refine_ls_abs_structure_details 'Flack H D (1983), Acta Cryst. A39, 876-881'
_refine_ls_abs_structure_Flack 0.079(13)
_refine_ls_extinction_method none
_refine_ls_goodness_of_fit_ref 1.078
_refine_ls_hydrogen_treatment constr
_refine_ls_matrix_type full
_refine_ls_number_parameters 562
_refine_ls_number_reflns 8095
_refine_ls_number_restraints 2
_refine_ls_restrained_S_all 1.078
_refine_ls_R_factor_all 0.0528
_refine_ls_R_factor_gt 0.0513
_refine_ls_shift/su_max 0.000
_refine_ls_shift/su_mean 0.000
_refine_ls_structure_factor_coef Fsqd
_refine_ls_weighting_details 'calc w=1/[\s^2^(Fo^2^)+(0.0764P)^2^] where P=(Fo^2^+2Fc^2^)/3'
_refine_ls_weighting_scheme calc
_refine_ls_wR_factor_gt 0.1279
_refine_ls_wR_factor_ref 0.1284
_reflns_number_gt 7359
_reflns_number_total 8095
_reflns_threshold_expression >2sigma(I)
_cod_data_source_file c3dt51743h.txt
_cod_data_source_block Sm-1
_cod_depositor_comments
;
The following automatic conversions were performed:

'_symmetry_cell_setting' value 'Monoclinic' changed to 'monoclinic'
according to /home/saulius/struct/CIF-dictionaries/cif_core.dic
dictionary named 'cif_core.dic' version 2.4.2 from 2011-04-26.

Automatic conversion script
Id: cif_fix_values 1891 2012-01-12 08:04:46Z andrius 
;
_cod_original_cell_volume 4457.6(8)
_cod_original_sg_symbol_Hall 'C -2yc '
_cod_original_sg_symbol_H-M 'Cc   '
_cod_database_code 7023673

loop_
_symmetry_equiv_pos_as_xyz
'x, y, z'
'x, -y, z+1/2'
'x+1/2, y+1/2, z'
'x+1/2, -y+1/2, z+1/2'

loop_
_atom_site_label
_atom_site_type_symbol
_atom_site_fract_x
_atom_site_fract_y
_atom_site_fract_z
_atom_site_U_iso_or_equiv
_atom_site_adp_type
_atom_site_occupancy
_atom_site_symmetry_multiplicity
_atom_site_calc_flag
_atom_site_refinement_flags
C1 C 0.1092(4) 0.7356(5) 0.8891(5) 0.0469(17) Uani 1 1 d .
C2 C 0.1589(4) 0.7265(6) 0.9575(5) 0.0504(17) Uani 1 1 d .
C3 C 0.1544(3) 0.8001(6) 1.0182(5) 0.0473(16) Uani 1 1 d .
H3 H 0.1283 0.8538 1.0084 0.057 Uiso 1 1 calc R
C4 C 0.1909(4) 0.7893(6) 1.0943(6) 0.0504(19) Uani 1 1 d .
C5 C 0.1898(4) 0.8767(5) 1.1490(6) 0.0470(18) Uani 1 1 d .
C6 C 0.4542(4) 0.7026(6) 1.1898(6) 0.0473(18) Uani 1 1 d .
C7 C 0.4144(4) 0.6250(6) 1.1434(5) 0.0467(16) Uani 1 1 d .
C8 C 0.4385(3) 0.5396(6) 1.1284(5) 0.0454(16) Uani 1 1 d .
H8 H 0.4802 0.5281 1.1487 0.055 Uiso 1 1 calc R
C9 C 0.4079(3) 0.4661(5) 1.0859(5) 0.0440(15) Uani 1 1 d .
C10 C 0.4390(3) 0.3682(5) 1.0731(5) 0.0459(16) Uani 1 1 d .
C11 C 0.0566(4) 0.5397(6) 1.1758(6) 0.0515(18) Uani 1 1 d .
C12 C 0.1176(3) 0.5117(5) 1.1337(5) 0.0462(16) Uani 1 1 d .
C13 C 0.1243(4) 0.4122(5) 1.1188(5) 0.0452(17) Uani 1 1 d .
H13 H 0.0922 0.3707 1.1367 0.054 Uiso 1 1 calc R
C14 C 0.1788(4) 0.3716(6) 1.0767(6) 0.0521(19) Uani 1 1 d .
C15 C 0.1814(4) 0.2647(6) 1.0653(5) 0.0504(17) Uani 1 1 d .
C16 C 0.2700(4) 0.4233(5) 0.8719(5) 0.0425(17) Uani 1 1 d .
H16 H 0.2645 0.3763 0.9141 0.051 Uiso 1 1 calc R
C17 C 0.2647(4) 0.3990(6) 0.7856(5) 0.0450(16) Uani 1 1 d .
H17 H 0.2545 0.3358 0.7698 0.054 Uiso 1 1 calc R
C18 C 0.2893(4) 0.5618(6) 0.7470(6) 0.0451(17) Uani 1 1 d .
H18 H 0.2964 0.6082 0.7048 0.054 Uiso 1 1 calc R
C19 C 0.2939(4) 0.5874(5) 0.8335(5) 0.0427(16) Uani 1 1 d .
C20 C 0.3087(3) 0.6830(5) 0.8606(5) 0.0433(15) Uani 1 1 d .
C21 C 0.3177(4) 0.7579(5) 0.8027(5) 0.0464(16) Uani 1 1 d .
H21 H 0.3136 0.7468 0.7434 0.056 Uiso 1 1 calc R
C22 C 0.3331(4) 0.8501(5) 0.8336(5) 0.0433(15) Uani 1 1 d .
C23 C 0.3373(4) 0.8662(6) 0.9224(6) 0.0468(18) Uani 1 1 d .
C24 C 0.3274(4) 0.7912(6) 0.9780(5) 0.0486(17) Uani 1 1 d .
H24 H 0.3304 0.8024 1.0374 0.058 Uiso 1 1 calc R
C25 C 0.3396(4) 0.9703(6) 0.9536(5) 0.0506(18) Uani 1 1 d .
H25 H 0.3334 0.9795 1.0157 0.061 Uiso 1 1 calc R
C26 C 0.2909(4) 1.0256(5) 0.8916(5) 0.0484(17) Uani 1 1 d .
H26A H 0.2538 0.9881 0.8726 0.058 Uiso 1 1 calc R
H26B H 0.2789 1.0896 0.9114 0.058 Uiso 1 1 calc R
C27 C 0.3478(4) 1.0238(5) 0.8287(5) 0.0479(17) Uani 1 1 d .
H27 H 0.3485 1.0831 0.7939 0.057 Uiso 1 1 calc R
C28 C 0.3482(4) 0.9367(5) 0.7718(5) 0.0467(16) Uani 1 1 d .
H28A H 0.3897 0.9284 0.7465 0.056 Uiso 1 1 calc R
H28B H 0.3158 0.9419 0.7256 0.056 Uiso 1 1 calc R
C29 C 0.3902(4) 1.0357(5) 0.9142(5) 0.0479(16) Uani 1 1 d .
C30 C 0.4426(3) 0.9678(5) 0.8886(5) 0.0443(16) Uani 1 1 d .
H30B H 0.4586 0.9874 0.8337 0.067 Uiso 1 1 calc R
H30C H 0.4258 0.9032 0.8840 0.067 Uiso 1 1 calc R
H30A H 0.4767 0.9694 0.9317 0.067 Uiso 1 1 calc R
C31 C 0.4251(4) 1.1181(6) 0.9605(5) 0.0483(16) Uani 1 1 d .
H31A H 0.3999 1.1760 0.9554 0.072 Uiso 1 1 calc R
H31B H 0.4657 1.1283 0.9348 0.072 Uiso 1 1 calc R
H31C H 0.4317 1.1020 1.0206 0.072 Uiso 1 1 calc R
F1 F 0.1365(2) 0.7191(3) 0.8167(3) 0.0503(10) Uani 1 1 d .
F2 F 0.0636(2) 0.6707(3) 0.9095(3) 0.0505(11) Uani 1 1 d .
F3 F 0.0874(2) 0.8257(3) 0.8936(3) 0.0512(10) Uani 1 1 d .
F4 F 0.2432(2) 0.9280(3) 1.1375(3) 0.0506(11) Uani 1 1 d .
F5 F 0.1373(2) 0.9293(3) 1.1322(3) 0.0515(11) Uani 1 1 d .
F6 F 0.1824(2) 0.8467(3) 1.2292(3) 0.0483(10) Uani 1 1 d .
F7 F 0.4487(2) 0.7825(3) 1.1443(3) 0.0514(10) Uani 1 1 d .
F8 F 0.4345(2) 0.7262(3) 1.2677(3) 0.0492(10) Uani 1 1 d .
F9 F 0.5150(2) 0.6750(3) 1.1926(3) 0.0509(10) Uani 1 1 d .
F10 F 0.4359(2) 0.3460(3) 0.9891(3) 0.0513(10) Uani 1 1 d .
F11 F 0.4101(2) 0.3023(3) 1.1214(3) 0.0485(10) Uani 1 1 d .
F12 F 0.5009(2) 0.3692(3) 1.0931(3) 0.0492(10) Uani 1 1 d .
F13 F 0.0741(2) 0.5674(3) 1.2546(3) 0.0498(11) Uani 1 1 d .
F14 F 0.0354(2) 0.6152(3) 1.1288(3) 0.0518(10) Uani 1 1 d .
F15 F 0.0175(2) 0.4655(3) 1.1754(3) 0.0524(10) Uani 1 1 d .
F16 F 0.1889(2) 0.2453(3) 0.9825(3) 0.0493(10) Uani 1 1 d .
F17 F 0.2273(2) 0.2265(3) 1.1139(3) 0.0492(10) Uani 1 1 d .
F18 F 0.1271(2) 0.2240(3) 1.0917(3) 0.0485(10) Uani 1 1 d .
N1 N 0.2742(3) 0.4671(4) 0.7221(4) 0.0438(13) Uani 1 1 d .
N2 N 0.2835(3) 0.5176(4) 0.8958(4) 0.0412(13) Uani 1 1 d .
N3 N 0.3131(3) 0.6996(5) 0.9485(4) 0.0475(14) Uani 1 1 d .
O1 O 0.1821(3) 0.6426(4) 0.9627(4) 0.0472(13) Uani 1 1 d .
O2 O 0.2315(2) 0.7323(4) 1.1120(3) 0.0449(11) Uani 1 1 d .
O3 O 0.3579(3) 0.6485(4) 1.1251(4) 0.0444(12) Uani 1 1 d .
O4 O 0.3523(2) 0.4682(3) 1.0607(3) 0.0442(11) Uani 1 1 d .
O5 O 0.1583(3) 0.5705(4) 1.1247(4) 0.0465(12) Uani 1 1 d .
O6 O 0.2237(2) 0.4184(4) 1.0538(4) 0.0453(12) Uani 1 1 d .
O1W O 0.0850(6) 0.0540(9) 0.9084(9) 0.048(3) Uani 0.40 1 d P
H1X H 0.0603 0.0330 0.8672 0.057 Uiso 0.40 1 d PR
H1Y H 0.0702 0.0384 0.9574 0.057 Uiso 0.40 1 d PR
O2W O 0.4616(7) 0.5174(12) 0.8668(11) 0.043(4) Uani 0.30 1 d P
H2X H 0.4302 0.4789 0.8705 0.051 Uiso 0.30 1 d PR
H2Y H 0.4623 0.5555 0.9103 0.051 Uiso 0.30 1 d PR
O3W O 0.5281(8) 0.2501(13) 0.3795(12) 0.050(4) Uani 0.30 1 d P
H3X H 0.5353 0.1907 0.3878 0.061 Uiso 0.30 1 d PR
H3Y H 0.4952 0.2568 0.3453 0.061 Uiso 0.30 1 d PR
Sm1 Sm 0.26348(2) 0.57907(2) 1.05745(2) 0.04259(11) Uani 1 1 d .

loop_
_atom_site_aniso_label
_atom_site_aniso_U_11
_atom_site_aniso_U_22
_atom_site_aniso_U_33
_atom_site_aniso_U_23
_atom_site_aniso_U_13
_atom_site_aniso_U_12
C1 0.048(4) 0.045(4) 0.047(4) -0.011(3) -0.009(4) 0.005(3)
C2 0.049(4) 0.047(4) 0.054(5) -0.008(3) -0.008(3) 0.010(3)
C3 0.044(4) 0.051(4) 0.046(4) 0.007(3) -0.016(3) 0.010(3)
C4 0.053(4) 0.044(4) 0.054(5) -0.021(3) -0.005(4) 0.009(3)
C5 0.053(4) 0.037(4) 0.050(5) 0.003(3) -0.018(4) 0.015(3)
C6 0.050(4) 0.043(4) 0.050(4) 0.011(3) 0.013(3) -0.009(3)
C7 0.045(4) 0.047(4) 0.047(4) 0.007(3) -0.004(3) -0.005(3)
C8 0.042(3) 0.051(4) 0.043(4) -0.012(3) -0.013(3) 0.014(3)
C9 0.041(3) 0.049(4) 0.042(4) -0.007(3) -0.008(3) 0.006(3)
C10 0.044(4) 0.048(4) 0.046(4) -0.013(3) 0.012(3) 0.003(3)
C11 0.055(4) 0.049(4) 0.052(5) -0.010(3) 0.015(4) -0.011(3)
C12 0.043(3) 0.040(4) 0.056(5) 0.006(3) 0.016(3) 0.007(3)
C13 0.047(4) 0.041(4) 0.049(4) 0.007(3) 0.016(3) -0.013(3)
C14 0.054(4) 0.049(4) 0.054(5) -0.008(3) 0.017(4) -0.013(3)
C15 0.055(4) 0.048(4) 0.049(4) -0.016(3) 0.002(4) -0.004(3)
C16 0.048(4) 0.045(4) 0.035(4) 0.008(2) 0.012(4) 0.008(3)
C17 0.047(4) 0.038(3) 0.050(4) 0.004(3) -0.004(4) 0.006(3)
C18 0.052(4) 0.041(3) 0.043(4) -0.009(3) 0.013(4) -0.011(3)
C19 0.045(4) 0.045(4) 0.037(4) 0.007(3) -0.005(3) -0.006(3)
C20 0.044(3) 0.045(4) 0.042(4) 0.009(3) 0.013(3) 0.005(3)
C21 0.052(4) 0.047(4) 0.040(4) 0.012(3) -0.012(3) 0.011(3)
C22 0.048(4) 0.046(4) 0.037(4) -0.010(3) 0.009(3) -0.012(3)
C23 0.049(4) 0.052(4) 0.041(4) -0.011(3) 0.011(3) -0.012(3)
C24 0.052(4) 0.055(4) 0.038(4) -0.006(3) -0.015(3) -0.008(3)
C25 0.064(5) 0.045(4) 0.042(4) 0.005(3) -0.009(3) -0.015(3)
C26 0.051(4) 0.041(4) 0.052(4) -0.011(3) -0.011(3) 0.008(3)
C27 0.050(4) 0.047(4) 0.047(4) 0.009(3) 0.007(3) -0.012(3)
C28 0.050(4) 0.044(4) 0.047(4) -0.004(3) 0.004(3) -0.010(3)
C29 0.052(4) 0.043(4) 0.048(4) 0.006(3) -0.007(3) -0.013(3)
C30 0.045(3) 0.048(4) 0.041(4) 0.012(3) 0.009(3) -0.015(3)
C31 0.049(4) 0.049(4) 0.047(4) -0.013(3) 0.011(3) -0.008(3)
F1 0.050(2) 0.049(2) 0.051(3) -0.0128(18) -0.014(2) -0.0121(18)
F2 0.047(2) 0.052(3) 0.051(3) 0.0099(19) -0.011(2) 0.0102(19)
F3 0.048(2) 0.051(2) 0.054(3) -0.0136(19) -0.0118(19) 0.0132(18)
F4 0.053(2) 0.050(2) 0.047(3) -0.0129(17) -0.012(2) 0.0099(18)
F5 0.049(2) 0.048(2) 0.057(3) -0.0147(18) -0.010(2) 0.0125(17)
F6 0.047(2) 0.052(2) 0.045(3) -0.011(2) -0.011(2) 0.0133(18)
F7 0.055(2) 0.048(2) 0.050(3) 0.0091(18) -0.012(2) 0.0064(18)
F8 0.043(2) 0.054(2) 0.050(3) -0.0161(19) -0.010(2) -0.0098(18)
F9 0.044(2) 0.054(2) 0.054(3) -0.0116(19) -0.0091(19) -0.0114(17)
F10 0.053(2) 0.050(2) 0.051(2) -0.0128(18) -0.013(2) -0.0087(18)
F11 0.049(2) 0.049(2) 0.047(2) -0.0107(18) 0.0095(19) 0.0152(18)
F12 0.045(2) 0.049(2) 0.054(3) 0.0098(18) 0.0114(19) 0.0112(17)
F13 0.051(2) 0.047(2) 0.053(3) -0.0075(18) 0.014(2) 0.0124(18)
F14 0.047(2) 0.052(2) 0.057(3) -0.014(2) 0.014(2) -0.0100(19)
F15 0.050(2) 0.049(2) 0.060(3) -0.0091(19) 0.015(2) 0.0102(18)
F16 0.051(2) 0.049(2) 0.049(2) -0.0115(17) 0.0127(19) -0.0132(18)
F17 0.050(2) 0.048(2) 0.050(3) -0.0098(18) 0.013(2) -0.0117(18)
F18 0.046(2) 0.045(2) 0.054(3) -0.0092(18) -0.0045(19) 0.0083(17)
N1 0.048(3) 0.045(3) 0.039(3) -0.012(2) 0.009(3) -0.010(3)
N2 0.046(3) 0.041(3) 0.037(3) -0.007(2) 0.007(3) 0.012(2)
N3 0.051(3) 0.048(3) 0.045(3) 0.001(3) 0.008(3) -0.005(3)
O1 0.047(3) 0.045(3) 0.051(3) 0.005(2) 0.018(2) 0.006(2)
O2 0.044(3) 0.043(3) 0.048(3) 0.009(2) 0.008(2) -0.008(2)
O3 0.048(3) 0.040(3) 0.046(3) -0.011(2) 0.014(2) -0.011(2)
O4 0.051(3) 0.040(3) 0.041(3) -0.0091(19) -0.010(2) 0.009(2)
O5 0.047(3) 0.046(3) 0.047(3) -0.011(2) 0.004(2) -0.007(2)
O6 0.039(3) 0.055(3) 0.041(3) 0.0122(19) 0.008(2) -0.0106(19)
O1W 0.044(6) 0.042(6) 0.055(8) 0.004(6) -0.019(6) 0.015(5)
O2W 0.037(8) 0.050(9) 0.041(9) -0.010(7) 0.001(7) 0.007(7)
O3W 0.048(9) 0.052(10) 0.051(10) -0.011(7) -0.021(8) -0.003(7)
Sm1 0.04400(17) 0.04362(17) 0.04066(19) -0.00960(16) 0.00908(13) -0.00981(16)

loop_
_atom_type_symbol
_atom_type_description
_atom_type_scat_dispersion_real
_atom_type_scat_dispersion_imag
_atom_type_scat_source
C C 0.0033 0.0016 'International Tables Vol C Tables 4.2.6.8 and 6.1.1.4'
H H 0.0000 0.0000 'International Tables Vol C Tables 4.2.6.8 and 6.1.1.4'
N N 0.0061 0.0033 'International Tables Vol C Tables 4.2.6.8 and 6.1.1.4'
O O 0.0106 0.0060 'International Tables Vol C Tables 4.2.6.8 and 6.1.1.4'
F F 0.0171 0.0103 'International Tables Vol C Tables 4.2.6.8 and 6.1.1.4'
Sm Sm -0.1638 3.4418 'International Tables Vol C Tables 4.2.6.8 and 6.1.1.4'

loop_
_geom_angle_atom_site_label_1
_geom_angle_atom_site_label_2
_geom_angle_atom_site_label_3
_geom_angle
_geom_angle_site_symmetry_1
_geom_angle_site_symmetry_3
F1 C1 F3 111.9(7) . .
F1 C1 F2 114.7(6) . .
F3 C1 F2 111.3(6) . .
F1 C1 C2 106.7(7) . .
F3 C1 C2 106.2(6) . .
F2 C1 C2 105.3(7) . .
O1 C2 C3 131.9(8) . .
O1 C2 C1 112.8(7) . .
C3 C2 C1 111.2(6) . .
C2 C3 C4 116.4(6) . .
C2 C3 H3 121.8 . .
C4 C3 H3 121.8 . .
O2 C4 C3 129.6(7) . .
O2 C4 C5 116.0(7) . .
C3 C4 C5 112.2(7) . .
F6 C5 F5 103.5(7) . .
F6 C5 F4 114.4(6) . .
F5 C5 F4 111.7(6) . .
F6 C5 C4 106.5(6) . .
F5 C5 C4 111.4(6) . .
F4 C5 C4 109.2(7) . .
F7 C6 F8 104.7(6) . .
F7 C6 F9 109.1(6) . .
F8 C6 F9 111.5(7) . .
F7 C6 C7 107.7(7) . .
F8 C6 C7 114.8(6) . .
F9 C6 C7 108.8(7) . .
O3 C7 C8 124.2(7) . .
O3 C7 C6 115.0(7) . .
C8 C7 C6 120.8(7) . .
C7 C8 C9 125.7(7) . .
C7 C8 H8 117.2 . .
C9 C8 H8 117.2 . .
O4 C9 C8 124.6(7) . .
O4 C9 C10 112.9(6) . .
C8 C9 C10 122.2(6) . .
F12 C10 F10 104.4(5) . .
F12 C10 F11 109.6(6) . .
F10 C10 F11 112.2(6) . .
F12 C10 C9 112.4(6) . .
F10 C10 C9 108.9(6) . .
F11 C10 C9 109.3(6) . .
F15 C11 F13 112.8(7) . .
F15 C11 F14 114.3(7) . .
F13 C11 F14 110.6(6) . .
F15 C11 C12 109.5(6) . .
F13 C11 C12 105.1(7) . .
F14 C11 C12 103.7(6) . .
O5 C12 C13 125.2(7) . .
O5 C12 C11 119.8(7) . .
C13 C12 C11 114.5(6) . .
C12 C13 C14 122.7(6) . .
C12 C13 H13 118.7 . .
C14 C13 H13 118.7 . .
O6 C14 C13 123.9(7) . .
O6 C14 C15 117.8(7) . .
C13 C14 C15 118.1(6) . .
F17 C15 F16 111.4(6) . .
F17 C15 F18 105.6(7) . .
F16 C15 F18 109.7(6) . .
F17 C15 C14 111.1(7) . .
F16 C15 C14 108.7(7) . .
F18 C15 C14 110.2(6) . .
C17 C16 N2 119.9(7) . .
C17 C16 H16 120.0 . .
N2 C16 H16 120.0 . .
C16 C17 N1 120.9(7) . .
C16 C17 H17 119.6 . .
N1 C17 H17 119.6 . .
C19 C18 N1 120.9(7) . .
C19 C18 H18 119.5 . .
N1 C18 H18 119.5 . .
C18 C19 N2 119.0(7) . .
C18 C19 C20 122.1(7) . .
N2 C19 C20 118.8(7) . .
N3 C20 C21 120.3(7) . .
N3 C20 C19 117.0(6) . .
C21 C20 C19 122.7(7) . .
C20 C21 C22 119.8(7) . .
C20 C21 H21 120.1 . .
C22 C21 H21 120.1 . .
C23 C22 C21 119.4(7) . .
C23 C22 C28 118.1(6) . .
C21 C22 C28 122.5(7) . .
C24 C23 C22 119.5(7) . .
C24 C23 C25 121.6(7) . .
C22 C23 C25 117.7(7) . .
C23 C24 N3 121.8(7) . .
C23 C24 H24 119.1 . .
N3 C24 H24 119.1 . .
C23 C25 C29 116.6(7) . .
C23 C25 C26 104.7(6) . .
C29 C25 C26 85.1(6) . .
C23 C25 H25 115.4 . .
C29 C25 H25 115.4 . .
C26 C25 H25 115.4 . .
C27 C26 C25 83.1(6) . .
C27 C26 H26A 114.8 . .
C25 C26 H26A 114.8 . .
C27 C26 H26B 114.8 . .
C25 C26 H26B 114.8 . .
H26A C26 H26B 111.9 . .
C28 C27 C26 113.5(6) . .
C28 C27 C29 124.3(7) . .
C26 C27 C29 84.1(6) . .
C28 C27 H27 110.7 . .
C26 C27 H27 110.7 . .
C29 C27 H27 110.7 . .
C27 C28 C22 104.6(6) . .
C27 C28 H28A 110.8 . .
C22 C28 H28A 110.8 . .
C27 C28 H28B 110.8 . .
C22 C28 H28B 110.8 . .
H28A C28 H28B 108.9 . .
C30 C29 C31 104.5(6) . .
C30 C29 C25 104.7(6) . .
C31 C29 C25 125.6(7) . .
C30 C29 C27 96.3(6) . .
C31 C29 C27 136.2(7) . .
C25 C29 C27 83.9(5) . .
C29 C30 H30B 109.5 . .
C29 C30 H30C 109.5 . .
H30B C30 H30C 109.5 . .
C29 C30 H30A 109.5 . .
H30B C30 H30A 109.5 . .
H30C C30 H30A 109.5 . .
C29 C31 H31A 109.5 . .
C29 C31 H31B 109.5 . .
H31A C31 H31B 109.5 . .
C29 C31 H31C 109.5 . .
H31A C31 H31C 109.5 . .
H31B C31 H31C 109.5 . .
C17 N1 C18 118.7(7) . .
C17 N1 Sm1 120.9(5) . 2_564
C18 N1 Sm1 120.4(5) . 2_564
C16 N2 C19 120.5(6) . .
C16 N2 Sm1 120.7(5) . .
C19 N2 Sm1 117.3(5) . .
C24 N3 C20 119.2(6) . .
C24 N3 Sm1 117.5(5) . .
C20 N3 Sm1 120.9(5) . .
C2 O1 Sm1 130.2(5) . .
C4 O2 Sm1 135.8(5) . .
C7 O3 Sm1 138.8(5) . .
C9 O4 Sm1 138.7(5) . .
C12 O5 Sm1 137.3(5) . .
C14 O6 Sm1 140.6(5) . .
H1X O1W H1Y 110.1 . .
H2X O2W H2Y 109.2 . .
H3X O3W H3Y 109.6 . .
O6 Sm1 O1 95.03(19) . .
O6 Sm1 O2 137.61(17) . .
O1 Sm1 O2 71.67(19) . .
O6 Sm1 O3 131.84(19) . .
O1 Sm1 O3 132.98(18) . .
O2 Sm1 O3 74.18(18) . .
O6 Sm1 O4 70.96(18) . .
O1 Sm1 O4 141.72(17) . .
O2 Sm1 O4 141.60(17) . .
O3 Sm1 O4 67.86(18) . .
O6 Sm1 O5 69.40(17) . .
O1 Sm1 O5 69.28(19) . .
O2 Sm1 O5 68.24(16) . .
O3 Sm1 O5 124.58(17) . .
O4 Sm1 O5 131.19(18) . .
O6 Sm1 N3 136.9(2) . .
O1 Sm1 N3 70.03(19) . .
O2 Sm1 N3 77.41(18) . .
O3 Sm1 N3 71.7(2) . .
O4 Sm1 N3 95.63(19) . .
O5 Sm1 N3 133.0(2) . .
O6 Sm1 N1 79.3(2) . 2_565
O1 Sm1 N1 136.36(18) . 2_565
O2 Sm1 N1 83.69(18) . 2_565
O3 Sm1 N1 68.5(2) . 2_565
O4 Sm1 N1 77.44(18) . 2_565
O5 Sm1 N1 68.3(2) . 2_565
N3 Sm1 N1 139.2(2) . 2_565
O6 Sm1 N2 75.28(19) . .
O1 Sm1 N2 70.98(18) . .
O2 Sm1 N2 131.63(18) . .
O3 Sm1 N2 112.37(19) . .
O4 Sm1 N2 71.02(18) . .
O5 Sm1 N2 123.00(19) . .
N3 Sm1 N2 61.6(2) . .
N1 Sm1 N2 144.45(17) 2_565 .

loop_
_geom_bond_atom_site_label_1
_geom_bond_atom_site_label_2
_geom_bond_distance
_geom_bond_site_symmetry_2
C1 F1 1.291(9) .
C1 F3 1.330(9) .
C1 F2 1.353(9) .
C1 C2 1.464(11) .
C2 O1 1.257(9) .
C2 C3 1.388(11) .
C3 C4 1.389(12) .
C3 H3 0.9300 .
C4 O2 1.182(10) .
C4 C5 1.475(10) .
C5 F6 1.320(10) .
C5 F5 1.334(8) .
C5 F4 1.339(10) .
C6 F7 1.313(9) .
C6 F8 1.324(9) .
C6 F9 1.327(9) .
C6 C7 1.522(11) .
C7 O3 1.248(9) .
C7 C8 1.308(11) .
C8 C9 1.357(11) .
C8 H8 0.9300 .
C9 O4 1.214(9) .
C9 C10 1.518(10) .
C10 F12 1.319(9) .
C10 F10 1.331(9) .
C10 F11 1.335(9) .
C11 F15 1.311(9) .
C11 F13 1.316(10) .
C11 F14 1.338(11) .
C11 C12 1.501(10) .
C12 O5 1.189(9) .
C12 C13 1.402(10) .
C13 C14 1.443(11) .
C13 H13 0.9300 .
C14 O6 1.203(9) .
C14 C15 1.489(11) .
C15 F17 1.310(10) .
C15 F16 1.321(9) .
C15 F18 1.340(9) .
C16 C17 1.375(12) .
C16 N2 1.381(9) .
C16 H16 0.9300 .
C17 N1 1.377(10) .
C17 H17 0.9300 .
C18 C19 1.382(12) .
C18 N1 1.397(9) .
C18 H18 0.9300 .
C19 N2 1.384(10) .
C19 C20 1.417(11) .
C20 N3 1.377(10) .
C20 C21 1.385(10) .
C21 C22 1.395(10) .
C21 H21 0.9300 .
C22 C23 1.389(11) .
C22 C28 1.569(11) .
C23 C24 1.366(12) .
C23 C25 1.518(12) .
C24 N3 1.374(10) .
C24 H24 0.9300 .
C25 C29 1.531(10) .
C25 C26 1.574(11) .
C25 H25 0.9800 .
C26 C27 1.560(11) .
C26 H26A 0.9700 .
C26 H26B 0.9700 .
C27 C28 1.490(11) .
C27 C29 1.576(11) .
C27 H27 0.9800 .
C28 H28A 0.9700 .
C28 H28B 0.9700 .
C29 C30 1.503(11) .
C29 C31 1.518(10) .
C30 H30B 0.9600 .
C30 H30C 0.9600 .
C30 H30A 0.9600 .
C31 H31A 0.9600 .
C31 H31B 0.9600 .
C31 H31C 0.9600 .
N1 Sm1 2.624(6) 2_564
N2 Sm1 2.682(6) .
N3 Sm1 2.607(6) .
O1 Sm1 2.377(6) .
O2 Sm1 2.383(5) .
O3 Sm1 2.403(5) .
O4 Sm1 2.407(5) .
O5 Sm1 2.463(5) .
O6 Sm1 2.372(5) .
O1W H1X 0.8577 .
O1W H1Y 0.8552 .
O2W H2X 0.8486 .
O2W H2Y 0.8529 .
O3W H3X 0.8439 .
O3W H3Y 0.8581 .
Sm1 N1 2.624(6) 2_565

loop_
_geom_torsion_atom_site_label_1
_geom_torsion_atom_site_label_2
_geom_torsion_atom_site_label_3
_geom_torsion_atom_site_label_4
_geom_torsion
_geom_torsion_site_symmetry_4
F1 C1 C2 O1 -63.2(9) .
F3 C1 C2 O1 177.3(7) .
F2 C1 C2 O1 59.1(9) .
F1 C1 C2 C3 136.8(7) .
F3 C1 C2 C3 17.3(10) .
F2 C1 C2 C3 -100.9(8) .
O1 C2 C3 C4 13.4(14) .
C1 C2 C3 C4 168.3(8) .
C2 C3 C4 O2 10.0(14) .
C2 C3 C4 C5 172.1(8) .
O2 C4 C5 F6 -58.9(10) .
C3 C4 C5 F6 136.4(7) .
O2 C4 C5 F5 -171.0(7) .
C3 C4 C5 F5 24.2(11) .
O2 C4 C5 F4 65.2(10) .
C3 C4 C5 F4 -99.6(8) .
F7 C6 C7 O3 -51.6(9) .
F8 C6 C7 O3 64.5(9) .
F9 C6 C7 O3 -169.8(6) .
F7 C6 C7 C8 131.1(8) .
F8 C6 C7 C8 -112.8(9) .
F9 C6 C7 C8 13.0(10) .
O3 C7 C8 C9 4.7(14) .
C6 C7 C8 C9 -178.3(8) .
C7 C8 C9 O4 -4.9(14) .
C7 C8 C9 C10 -178.6(8) .
O4 C9 C10 F12 174.1(6) .
C8 C9 C10 F12 -11.5(11) .
O4 C9 C10 F10 58.9(9) .
C8 C9 C10 F10 -126.7(8) .
O4 C9 C10 F11 -64.0(8) .
C8 C9 C10 F11 110.4(9) .
F15 C11 C12 O5 177.0(8) .
F13 C11 C12 O5 -61.6(10) .
F14 C11 C12 O5 54.5(10) .
F15 C11 C12 C13 -11.2(11) .
F13 C11 C12 C13 110.2(8) .
F14 C11 C12 C13 -133.6(7) .
O5 C12 C13 C14 -10.5(15) .
C11 C12 C13 C14 178.2(8) .
C12 C13 C14 O6 2.6(15) .
C12 C13 C14 C15 179.1(8) .
O6 C14 C15 F17 65.0(10) .
C13 C14 C15 F17 -111.7(9) .
O6 C14 C15 F16 -57.9(11) .
C13 C14 C15 F16 125.3(8) .
O6 C14 C15 F18 -178.2(8) .
C13 C14 C15 F18 5.0(11) .
N2 C16 C17 N1 1.7(13) .
N1 C18 C19 N2 0.3(13) .
N1 C18 C19 C20 -179.6(8) .
C18 C19 C20 N3 -178.8(8) .
N2 C19 C20 N3 1.4(11) .
C18 C19 C20 C21 2.0(13) .
N2 C19 C20 C21 -177.8(7) .
N3 C20 C21 C22 1.7(11) .
C19 C20 C21 C22 -179.1(7) .
C20 C21 C22 C23 -1.8(12) .
C20 C21 C22 C28 176.1(7) .
C21 C22 C23 C24 1.1(12) .
C28 C22 C23 C24 -177.0(7) .
C21 C22 C23 C25 -166.9(7) .
C28 C22 C23 C25 15.1(11) .
C22 C23 C24 N3 -0.1(13) .
C25 C23 C24 N3 167.4(7) .
C24 C23 C25 C29 140.0(8) .
C22 C23 C25 C29 -52.3(10) .
C24 C23 C25 C26 -128.2(8) .
C22 C23 C25 C26 39.5(9) .
C23 C25 C26 C27 -80.1(6) .
C29 C25 C26 C27 36.2(6) .
C25 C26 C27 C28 89.9(7) .
C25 C26 C27 C29 -35.1(5) .
C26 C27 C28 C22 -43.9(9) .
C29 C27 C28 C22 55.4(9) .
C23 C22 C28 C27 -14.0(10) .
C21 C22 C28 C27 168.1(7) .
C23 C25 C29 C30 -26.6(9) .
C26 C25 C29 C30 -130.6(6) .
C23 C25 C29 C31 -147.0(8) .
C26 C25 C29 C31 109.0(8) .
C23 C25 C29 C27 68.3(8) .
C26 C25 C29 C27 -35.7(5) .
C28 C27 C29 C30 25.8(8) .
C26 C27 C29 C30 140.3(5) .
C28 C27 C29 C31 144.4(9) .
C26 C27 C29 C31 -101.1(10) .
C28 C27 C29 C25 -78.4(8) .
C26 C27 C29 C25 36.1(6) .
C16 C17 N1 C18 -0.2(13) .
C16 C17 N1 Sm1 -179.7(6) 2_564
C19 C18 N1 C17 -0.8(13) .
C19 C18 N1 Sm1 178.7(7) 2_564
C17 C16 N2 C19 -2.2(12) .
C17 C16 N2 Sm1 163.4(6) .
C18 C19 N2 C16 1.2(12) .
C20 C19 N2 C16 -178.9(7) .
C18 C19 N2 Sm1 -164.9(7) .
C20 C19 N2 Sm1 15.0(10) .
C23 C24 N3 C20 0.0(11) .
C23 C24 N3 Sm1 -162.5(6) .
C21 C20 N3 C24 -0.7(11) .
C19 C20 N3 C24 180.0(7) .
C21 C20 N3 Sm1 161.1(5) .
C19 C20 N3 Sm1 -18.2(9) .
C3 C2 O1 Sm1 -25.7(14) .
C1 C2 O1 Sm1 179.7(5) .
C3 C4 O2 Sm1 -18.8(15) .
C5 C4 O2 Sm1 179.6(5) .
C8 C7 O3 Sm1 -2.0(13) .
C6 C7 O3 Sm1 -179.2(5) .
C8 C9 O4 Sm1 2.2(13) .
C10 C9 O4 Sm1 176.5(5) .
C13 C12 O5 Sm1 13.2(14) .
C11 C12 O5 Sm1 -175.9(6) .
C13 C14 O6 Sm1 3.5(16) .
C15 C14 O6 Sm1 -173.1(6) .
C14 O6 Sm1 O1 -67.9(9) .
C14 O6 Sm1 O2 0.3(11) .
C14 O6 Sm1 O3 116.2(9) .
C14 O6 Sm1 O4 148.7(10) .
C14 O6 Sm1 O5 -2.3(9) .
C14 O6 Sm1 N3 -133.9(9) .
C14 O6 Sm1 N1 68.4(9) 2_565
C14 O6 Sm1 N2 -136.7(10) .
C2 O1 Sm1 O6 152.0(7) .
C2 O1 Sm1 O2 13.2(7) .
C2 O1 Sm1 O3 -32.2(7) .
C2 O1 Sm1 O4 -142.7(6) .
C2 O1 Sm1 O5 86.2(7) .
C2 O1 Sm1 N3 -69.7(7) .
C2 O1 Sm1 N1 72.2(7) 2_565
C2 O1 Sm1 N2 -135.5(7) .
C4 O2 Sm1 O6 -70.0(8) .
C4 O2 Sm1 O1 6.9(8) .
C4 O2 Sm1 O3 154.1(8) .
C4 O2 Sm1 O4 162.9(7) .
C4 O2 Sm1 O5 -67.5(8) .
C4 O2 Sm1 N3 79.8(8) .
C4 O2 Sm1 N1 -136.6(8) 2_565
C4 O2 Sm1 N2 48.0(8) .
C7 O3 Sm1 O6 33.0(8) .
C7 O3 Sm1 O1 -141.4(7) .
C7 O3 Sm1 O2 173.9(8) .
C7 O3 Sm1 O4 -0.2(7) .
C7 O3 Sm1 O5 125.5(7) .
C7 O3 Sm1 N3 -104.4(8) .
C7 O3 Sm1 N1 84.6(8) 2_565
C7 O3 Sm1 N2 -57.0(8) .
C9 O4 Sm1 O6 -154.4(8) .
C9 O4 Sm1 O1 132.3(7) .
C9 O4 Sm1 O2 -9.1(9) .
C9 O4 Sm1 O3 0.0(8) .
C9 O4 Sm1 O5 -117.2(8) .
C9 O4 Sm1 N3 67.7(8) .
C9 O4 Sm1 N1 -71.6(8) 2_565
C9 O4 Sm1 N2 125.1(8) .
C12 O5 Sm1 O6 -6.4(8) .
C12 O5 Sm1 O1 97.6(8) .
C12 O5 Sm1 O2 175.4(9) .
C12 O5 Sm1 O3 -133.8(8) .
C12 O5 Sm1 O4 -44.1(9) .
C12 O5 Sm1 N3 129.2(8) .
C12 O5 Sm1 N1 -92.8(8) 2_565
C12 O5 Sm1 N2 49.0(9) .
C24 N3 Sm1 O6 176.8(5) .
C20 N3 Sm1 O6 14.7(7) .
C24 N3 Sm1 O1 101.4(6) .
C20 N3 Sm1 O1 -60.7(5) .
C24 N3 Sm1 O2 26.6(5) .
C20 N3 Sm1 O2 -135.6(6) .
C24 N3 Sm1 O3 -50.7(5) .
C20 N3 Sm1 O3 147.2(6) .
C24 N3 Sm1 O4 -115.2(5) .
C20 N3 Sm1 O4 82.7(5) .
C24 N3 Sm1 O5 69.9(6) .
C20 N3 Sm1 O5 -92.2(6) .
C24 N3 Sm1 N1 -37.9(7) 2_565
C20 N3 Sm1 N1 160.0(5) 2_565
C24 N3 Sm1 N2 180.0(6) .
C20 N3 Sm1 N2 17.8(5) .
C16 N2 Sm1 O6 -4.6(6) .
C19 N2 Sm1 O6 161.5(6) .
C16 N2 Sm1 O1 -105.3(6) .
C19 N2 Sm1 O1 60.7(6) .
C16 N2 Sm1 O2 -146.6(5) .
C19 N2 Sm1 O2 19.5(7) .
C16 N2 Sm1 O3 125.1(6) .
C19 N2 Sm1 O3 -68.9(6) .
C16 N2 Sm1 O4 70.0(6) .
C19 N2 Sm1 O4 -124.0(6) .
C16 N2 Sm1 O5 -57.4(6) .
C19 N2 Sm1 O5 108.7(6) .
C16 N2 Sm1 N3 177.6(6) .
C19 N2 Sm1 N3 -16.3(5) .
C16 N2 Sm1 N1 41.2(7) 2_565
C19 N2 Sm1 N1 -152.7(6) 2_565
